data_4341143
loop_
_publ_author_name
'Mancano, Giulia'
'Page, Michael J.'
'Bhadbhade, Mohan'
'Messerle, Barbara A.'

_publ_section_title
;
 Hemilabile and Bimetallic Coordination in Rh and Ir Complexes of NCN
 Pincer Ligands.
;
_journal_issue 19
_journal_name_full 'Inorganic chemistry'
_journal_page_first 10159
_journal_page_last 10170
_journal_paper_doi 10.1021/ic501158x
_journal_volume 53
_journal_year 2014
_chemical_formula_moiety 'C34 H44 Ir N12, C24 H20 B, C H2 Cl2'
_chemical_formula_sum 'C59 H66 B Cl2 Ir N12'
_chemical_formula_weight 1217.15
_chemical_name_systematic
; 
 ? 
;
_space_group_IT_number 4
_symmetry_cell_setting monoclinic
_symmetry_space_group_name_Hall 'P 2yb'
_symmetry_space_group_name_H-M 'P 1 21 1'
_atom_sites_solution_hydrogens geom
_atom_sites_solution_primary direct
_atom_sites_solution_secondary difmap
_audit_creation_method SHELXL-97
_cell_angle_alpha 90.00
_cell_angle_beta 113.011(2)
_cell_angle_gamma 90.00
_cell_formula_units_Z 2
_cell_length_a 11.0074(11)
_cell_length_b 24.210(2)
_cell_length_c 11.3930(11)
_cell_measurement_reflns_used 9740
_cell_measurement_temperature 150(2)
_cell_measurement_theta_max 30.492
_cell_measurement_theta_min 2.570
_cell_volume 2794.5(5)
_computing_cell_refinement '<i>APEX2 </i>(Bruker, 2007)'
_computing_data_collection '<i>APEX2 </i>(Bruker, 2007)'
_computing_data_reduction '<i>APEX2 </i>(Bruker, 2007)'
_computing_molecular_graphics '<i>SHELXTL-Plus</i> (Sheldrick, 2008)'
_computing_structure_refinement '<i>SHELXL-97</i> (Sheldrick, 2008)'
_computing_structure_solution '<i>SHELXS-97</i> (Sheldrick, 2008)'
_diffrn_ambient_temperature 150(2)
_diffrn_measured_fraction_theta_full 0.996
_diffrn_measured_fraction_theta_max 0.996
_diffrn_measurement_device_type 'Bruker kappa APEXII CCD Diffractometer'
_diffrn_measurement_method '\f scans, and \w scans with \k offsets'
_diffrn_radiation_monochromator graphite
_diffrn_radiation_source 'fine-focus sealed tube'
_diffrn_radiation_type MoK\a
_diffrn_radiation_wavelength 0.71073
_diffrn_reflns_av_R_equivalents 0.0289
_diffrn_reflns_av_sigmaI/netI 0.0382
_diffrn_reflns_limit_h_max 13
_diffrn_reflns_limit_h_min -13
_diffrn_reflns_limit_k_max 28
_diffrn_reflns_limit_k_min -28
_diffrn_reflns_limit_l_max 13
_diffrn_reflns_limit_l_min -13
_diffrn_reflns_number 31734
_diffrn_reflns_theta_full 25.00
_diffrn_reflns_theta_max 25.00
_diffrn_reflns_theta_min 2.76
_exptl_absorpt_coefficient_mu 2.535
_exptl_absorpt_correction_T_max 0.7785
_exptl_absorpt_correction_T_min 0.5445
_exptl_absorpt_correction_type multi-scan
_exptl_absorpt_process_details 'SADABS (Bruker, 2001)'
_exptl_crystal_density_diffrn 1.447
_exptl_crystal_density_method 'not measured'
_exptl_crystal_F_000 1240
_exptl_crystal_size_max 0.27
_exptl_crystal_size_mid 0.26
_exptl_crystal_size_min 0.10
_refine_diff_density_max 0.378
_refine_diff_density_min -0.589
_refine_diff_density_rms 0.042
_refine_ls_abs_structure_details 'Flack H D (1983), Acta Cryst. A39, 876-881'
_refine_ls_abs_structure_Flack 0.006(3)
_refine_ls_extinction_method none
_refine_ls_goodness_of_fit_ref 1.002
_refine_ls_hydrogen_treatment constr
_refine_ls_matrix_type full
_refine_ls_number_parameters 712
_refine_ls_number_reflns 9695
_refine_ls_number_restraints 73
_refine_ls_restrained_S_all 1.010
_refine_ls_R_factor_all 0.0167
_refine_ls_R_factor_gt 0.0160
_refine_ls_shift/su_max 0.004
_refine_ls_shift/su_mean 0.000
_refine_ls_structure_factor_coef Fsqd
_refine_ls_weighting_details 'calc w=1/[\s^2^(Fo^2^)+(0.0000P)^2^+0.0000P] where P=(Fo^2^+2Fc^2^)/3'
_refine_ls_weighting_scheme calc
_refine_ls_wR_factor_gt 0.0394
_refine_ls_wR_factor_ref 0.0397
_reflns_number_gt 9460
_reflns_number_total 9695
_reflns_threshold_expression >2sigma(I)
_cod_data_source_file ic501158x_si_001.cif
_cod_data_source_block 12
_cod_depositor_comments
;
The following automatic conversions were performed:

'_symmetry_cell_setting' value 'Monoclinic' changed to 'monoclinic'
according to
/home/saulius/struct/COD-crude-data--automatic-downloads/rss-feeds/ACS/lib/dictionaries/cif_core.dic
dictionary named 'cif_core.dic' version 2.4.2 from
2011-04-26.

'_exptl_absorpt_correction_type' value 'Multi-scan'
changed to 'multi-scan' according to
/home/saulius/struct/COD-crude-data--automatic-downloads/rss-feeds/ACS/lib/dictionaries/cif_core.dic
dictionary named 'cif_core.dic' version 2.4.2 from 2011-04-26.

Automatic conversion script
Id: cif_fix_values 2281 2013-09-26 08:29:07Z andrius 

 Adding full bibliography for 4341139--4341144.cif.
;
_cod_original_sg_symbol_H-M 'P 21'
_cod_database_code 4341143

loop_
_symmetry_equiv_pos_as_xyz
'x, y, z'
'-x, y+1/2, -z'

loop_
_atom_site_label
_atom_site_type_symbol
_atom_site_fract_x
_atom_site_fract_y
_atom_site_fract_z
_atom_site_U_iso_or_equiv
_atom_site_adp_type
_atom_site_occupancy
_atom_site_symmetry_multiplicity
_atom_site_calc_flag
_atom_site_refinement_flags
_atom_site_disorder_assembly
_atom_site_disorder_group
Ir1 Ir 0.560545(7) 0.912309(7) 0.516261(6) 0.01976(3) Uani 1 1 d . . .
N1A N 0.4723(2) 1.02945(8) 0.4060(2) 0.0253(5) Uani 1 1 d . . .
N2A N 0.3937(2) 1.00831(10) 0.5454(2) 0.0264(6) Uani 1 1 d . . .
N3A N 0.4014(2) 0.99598(9) 0.1125(2) 0.0290(5) Uani 1 1 d . . .
N4A N 0.4738(2) 0.95508(10) 0.0893(2) 0.0376(6) Uani 1 1 d . . .
N5A N 0.3371(2) 1.05202(10) 0.7788(2) 0.0359(6) Uani 1 1 d . . .
N6A N 0.2061(3) 1.04955(12) 0.7428(3) 0.0511(7) Uani 1 1 d . . .
C1A C 0.4739(3) 0.98888(11) 0.4890(2) 0.0234(5) Uani 1 1 d . . .
C2A C 0.3440(3) 1.05996(11) 0.4988(3) 0.0344(7) Uani 1 1 d . . .
H2A H 0.2855 1.0816 0.5229 0.041 Uiso 1 1 calc R . .
C3A C 0.3949(3) 1.07357(11) 0.4123(3) 0.0337(6) Uani 1 1 d . . .
H3A H 0.3804 1.1070 0.3649 0.040 Uiso 1 1 calc R . .
C4A C 0.5501(3) 1.02972(11) 0.3265(3) 0.0293(6) Uani 1 1 d . . .
H4A1 H 0.5912 0.9930 0.3316 0.035 Uiso 1 1 calc R . .
H4A2 H 0.6220 1.0572 0.3614 0.035 Uiso 1 1 calc R . .
C5A C 0.4696(3) 1.04325(11) 0.1878(3) 0.0329(6) Uani 1 1 d . . .
H5A1 H 0.4037 1.0719 0.1833 0.039 Uiso 1 1 calc R . .
H5A2 H 0.5289 1.0590 0.1498 0.039 Uiso 1 1 calc R . .
C6A C 0.2716(3) 0.98576(14) 0.0562(3) 0.0440(8) Uani 1 1 d . . .
H6A H 0.2026 1.0086 0.0588 0.053 Uiso 1 1 calc R . .
C7A C 0.2573(3) 0.93675(14) -0.0052(3) 0.0524(9) Uani 1 1 d . . .
H7A H 0.1774 0.9180 -0.0533 0.063 Uiso 1 1 calc R . .
C8A C 0.3846(3) 0.91994(17) 0.0174(3) 0.0414(8) Uani 1 1 d . . .
H8A H 0.4053 0.8868 -0.0153 0.050 Uiso 1 1 calc R . .
C10A C 0.3599(3) 0.97751(12) 0.6388(3) 0.0320(6) Uani 1 1 d . . .
H10A H 0.3970 0.9398 0.6462 0.038 Uiso 1 1 calc R . .
H10B H 0.2626 0.9739 0.6063 0.038 Uiso 1 1 calc R . .
C11A C 0.4081(3) 1.00290(13) 0.7692(3) 0.0383(7) Uani 1 1 d . . .
H11A H 0.4016 0.9750 0.8300 0.046 Uiso 1 1 calc R . .
H11B H 0.5025 1.0124 0.7955 0.046 Uiso 1 1 calc R . .
C12A C 0.1747(4) 1.09945(16) 0.7692(4) 0.0626(10) Uani 1 1 d . . .
H12A H 0.0870 1.1105 0.7541 0.075 Uiso 1 1 calc R . .
C13A C 0.2827(5) 1.13367(17) 0.8208(4) 0.0714(12) Uani 1 1 d . . .
H13A H 0.2849 1.1711 0.8465 0.086 Uiso 1 1 calc R . .
C14A C 0.3863(4) 1.10087(15) 0.8262(3) 0.0549(9) Uani 1 1 d . . .
H14A H 0.4767 1.1113 0.8580 0.066 Uiso 1 1 calc R . .
N1B N 0.7620(2) 0.93683(9) 0.7866(2) 0.0237(5) Uani 1 1 d . . .
N2B N 0.84023(19) 0.96214(9) 0.6501(2) 0.0250(5) Uani 1 1 d . . .
N3B N 0.6455(2) 0.82545(9) 0.9406(2) 0.0328(5) Uani 1 1 d . . .
N4B N 0.5264(3) 0.81577(11) 0.8476(3) 0.0465(7) Uani 1 1 d . . .
C1B C 0.7306(2) 0.93862(10) 0.6585(2) 0.0203(5) Uani 1 1 d . . .
C2B C 0.9347(3) 0.97477(12) 0.7690(3) 0.0305(6) Uani 1 1 d . . .
H2B H 1.0177 0.9918 0.7867 0.037 Uiso 1 1 calc R . .
C3B C 0.8863(2) 0.95822(12) 0.8546(3) 0.0306(6) Uani 1 1 d . . .
H3B H 0.9293 0.9607 0.9447 0.037 Uiso 1 1 calc R . .
C4B C 0.6807(2) 0.91089(17) 0.8457(2) 0.0265(5) Uani 1 1 d . . .
H4B1 H 0.5921 0.9030 0.7796 0.032 Uiso 1 1 calc R . .
H4B2 H 0.6699 0.9366 0.9085 0.032 Uiso 1 1 calc R . .
C5B C 0.7426(3) 0.85731(11) 0.9126(3) 0.0286(6) Uani 1 1 d . . .
H5B1 H 0.7750 0.8355 0.8571 0.034 Uiso 1 1 calc R . .
H5B2 H 0.8188 0.8658 0.9927 0.034 Uiso 1 1 calc R . .
C6B C 0.4684(4) 0.78192(14) 0.9020(4) 0.0555(10) Uani 1 1 d . . .
H6B H 0.3820 0.7674 0.8592 0.067 Uiso 1 1 calc R . .
C7B C 0.5477(4) 0.77019(16) 1.0275(4) 0.0603(12) Uani 1 1 d . . .
H7B H 0.5279 0.7474 1.0855 0.072 Uiso 1 1 calc R . .
C8B C 0.6614(4) 0.79895(13) 1.0489(3) 0.0489(9) Uani 1 1 d . . .
H8B H 0.7375 0.7999 1.1263 0.059 Uiso 1 1 calc R . .
C10B C 0.8570(3) 0.96882(12) 0.5298(2) 0.0294(6) Uani 1 1 d . . .
H10C H 0.8459 1.0083 0.5051 0.035 Uiso 1 1 calc R . .
H10D H 0.7873 0.9476 0.4624 0.035 Uiso 1 1 calc R . .
C11B C 0.9926(4) 0.94907(16) 0.5385(4) 0.0403(10) Uani 1 1 d . A .
H11C H 0.9996 0.9557 0.4556 0.048 Uiso 1 1 calc R . .
H11D H 1.0619 0.9713 0.6038 0.048 Uiso 1 1 calc R . .
N5B N 1.0168(3) 0.89092(15) 0.5709(3) 0.0460(8) Uani 1 1 d DU . .
N6B N 1.0415(6) 0.8707(2) 0.6941(5) 0.0640(15) Uani 0.60 1 d PDU A 1
C12B C 1.0128(10) 0.8460(3) 0.5007(8) 0.048(2) Uani 0.60 1 d PDU A 1
H12B H 0.9892 0.8463 0.4111 0.057 Uiso 0.60 1 calc PR A 1
C13B C 1.0473(10) 0.7997(4) 0.5753(9) 0.056(2) Uani 0.60 1 d PDU A 1
H13B H 1.0614 0.7637 0.5500 0.067 Uiso 0.60 1 calc PR A 1
C14B C 1.0573(8) 0.8157(3) 0.6927(7) 0.0600(18) Uani 0.60 1 d PDU A 1
H14B H 1.0730 0.7917 0.7631 0.072 Uiso 0.60 1 calc PR A 1
N6B' N 1.1104(9) 0.8775(6) 0.6853(9) 0.091(3) Uani 0.40 1 d PDU A 2
C12' C 0.9609(12) 0.8560(5) 0.4729(10) 0.043(3) Uani 0.40 1 d PD A 2
H12' H 0.9054 0.8623 0.3861 0.052 Uiso 0.40 1 calc PR A 2
C13' C 1.0100(17) 0.8084(6) 0.5388(14) 0.072(4) Uani 0.40 1 d PDU A 2
H13' H 0.9876 0.7720 0.5067 0.086 Uiso 0.40 1 calc PR A 2
C14' C 1.0970(13) 0.8221(6) 0.6593(14) 0.085(3) Uani 0.40 1 d PDU A 2
H14' H 1.1447 0.7950 0.7203 0.102 Uiso 0.40 1 calc PR A 2
C1C C 0.3634(3) 0.87661(11) 0.4251(3) 0.0336(6) Uani 1 1 d . . .
H1C H 0.3297 0.9088 0.4494 0.040 Uiso 1 1 calc R . .
C2C C 0.4158(3) 0.88253(11) 0.3323(3) 0.0336(6) Uani 1 1 d . . .
H2C H 0.4182 0.9184 0.2995 0.040 Uiso 1 1 calc R . .
C3C C 0.4687(3) 0.83463(12) 0.2814(3) 0.0426(8) Uani 1 1 d . . .
H3C1 H 0.4473 0.8406 0.1895 0.051 Uiso 1 1 calc R . .
H3C2 H 0.4243 0.8002 0.2902 0.051 Uiso 1 1 calc R . .
C4C C 0.6164(3) 0.82756(13) 0.3499(3) 0.0443(8) Uani 1 1 d . . .
H4C1 H 0.6398 0.7890 0.3389 0.053 Uiso 1 1 calc R . .
H4C2 H 0.6611 0.8520 0.3095 0.053 Uiso 1 1 calc R . .
C5C C 0.6675(3) 0.84046(11) 0.4903(3) 0.0282(6) Uani 1 1 d . . .
H5C H 0.7481 0.8603 0.5265 0.034 Uiso 1 1 calc R . .
C6C C 0.6056(3) 0.82542(11) 0.5701(3) 0.0295(6) Uani 1 1 d . . .
H6C H 0.6429 0.8387 0.6553 0.035 Uiso 1 1 calc R . .
C7C C 0.4838(3) 0.78968(11) 0.5340(3) 0.0372(7) Uani 1 1 d . . .
H7C1 H 0.4903 0.7669 0.6084 0.045 Uiso 1 1 calc R . .
H7C2 H 0.4805 0.7643 0.4647 0.045 Uiso 1 1 calc R . .
C8C C 0.3561(3) 0.82310(14) 0.4900(3) 0.0424(9) Uani 1 1 d . . .
H8C1 H 0.2834 0.8004 0.4303 0.051 Uiso 1 1 calc R . .
H8C2 H 0.3346 0.8314 0.5648 0.051 Uiso 1 1 calc R . .
B1D B 0.8833(3) 0.10620(13) 0.1536(3) 0.0279(7) Uani 1 1 d . . .
C11D C 0.9106(2) 0.03976(10) 0.1758(2) 0.0245(6) Uani 1 1 d . . .
C12D C 1.0340(3) 0.01421(11) 0.2098(2) 0.0299(6) Uani 1 1 d . . .
H12D H 1.1093 0.0366 0.2239 0.036 Uiso 1 1 calc R . .
C13D C 1.0501(3) -0.04277(12) 0.2235(3) 0.0350(7) Uani 1 1 d . . .
H13D H 1.1350 -0.0585 0.2441 0.042 Uiso 1 1 calc R . .
C14D C 0.9445(3) -0.07628(12) 0.2076(2) 0.0366(8) Uani 1 1 d . . .
H14D H 0.9555 -0.1152 0.2169 0.044 Uiso 1 1 calc R . .
C15D C 0.8218(3) -0.05258(11) 0.1778(3) 0.0344(7) Uani 1 1 d . . .
H15D H 0.7481 -0.0752 0.1691 0.041 Uiso 1 1 calc R . .
C16D C 0.8060(3) 0.00366(11) 0.1608(3) 0.0322(6) Uani 1 1 d . . .
H16D H 0.7201 0.0187 0.1379 0.039 Uiso 1 1 calc R . .
C21D C 0.8212(3) 0.12610(10) 0.2567(3) 0.0287(6) Uani 1 1 d . . .
C22D C 0.8904(3) 0.11763(13) 0.3866(3) 0.0432(7) Uani 1 1 d . . .
H22D H 0.9721 0.0985 0.4137 0.052 Uiso 1 1 calc R . .
C23D C 0.8462(4) 0.13579(15) 0.4790(3) 0.0547(9) Uani 1 1 d . . .
H23D H 0.8983 0.1298 0.5669 0.066 Uiso 1 1 calc R . .
C24D C 0.7263(4) 0.16251(13) 0.4423(4) 0.0537(10) Uani 1 1 d . . .
H24D H 0.6951 0.1755 0.5042 0.064 Uiso 1 1 calc R . .
C25D C 0.6541(3) 0.16973(12) 0.3164(3) 0.0446(8) Uani 1 1 d . . .
H25D H 0.5703 0.1872 0.2902 0.053 Uiso 1 1 calc R . .
C26D C 0.6990(3) 0.15233(11) 0.2247(3) 0.0327(6) Uani 1 1 d . . .
H26D H 0.6452 0.1584 0.1373 0.039 Uiso 1 1 calc R . .
C31D C 1.0211(3) 0.13999(11) 0.1756(3) 0.0325(6) Uani 1 1 d . . .
C32D C 1.0752(3) 0.18061(13) 0.2670(4) 0.0491(8) Uani 1 1 d . . .
H32D H 1.0333 0.1891 0.3234 0.059 Uiso 1 1 calc R . .
C33D C 1.1896(4) 0.20949(15) 0.2789(4) 0.0605(10) Uani 1 1 d . . .
H33D H 1.2237 0.2369 0.3432 0.073 Uiso 1 1 calc R . .
C34D C 1.2526(3) 0.19886(15) 0.1994(4) 0.0505(9) Uani 1 1 d . . .
H34D H 1.3297 0.2188 0.2075 0.061 Uiso 1 1 calc R . .
C35D C 1.2024(3) 0.15840(14) 0.1064(3) 0.0447(8) Uani 1 1 d . . .
H35D H 1.2456 0.1499 0.0510 0.054 Uiso 1 1 calc R . .
C36D C 1.0872(3) 0.13026(12) 0.0954(3) 0.0350(7) Uani 1 1 d . . .
H36D H 1.0525 0.1033 0.0302 0.042 Uiso 1 1 calc R . .
C41D C 0.7860(2) 0.11940(11) 0.0045(3) 0.0279(6) Uani 1 1 d . . .
C42D C 0.7399(3) 0.17286(12) -0.0360(3) 0.0362(7) Uani 1 1 d . . .
H42D H 0.7570 0.2010 0.0264 0.043 Uiso 1 1 calc R . .
C43D C 0.6711(3) 0.18648(14) -0.1619(3) 0.0464(8) Uani 1 1 d . . .
H43D H 0.6410 0.2233 -0.1843 0.056 Uiso 1 1 calc R . .
C44D C 0.6453(3) 0.14689(16) -0.2563(3) 0.0493(9) Uani 1 1 d . . .
H44D H 0.5978 0.1562 -0.3434 0.059 Uiso 1 1 calc R . .
C45D C 0.6897(3) 0.09383(15) -0.2217(3) 0.0452(8) Uani 1 1 d . . .
H45D H 0.6743 0.0662 -0.2851 0.054 Uiso 1 1 calc R . .
C46D C 0.7571(3) 0.08105(12) -0.0941(3) 0.0356(7) Uani 1 1 d . . .
H46D H 0.7853 0.0440 -0.0724 0.043 Uiso 1 1 calc R . .
C1E C 0.0211(4) 0.75313(15) 0.0817(4) 0.0582(10) Uani 1 1 d . . .
H1E1 H 0.0660 0.7203 0.0655 0.070 Uiso 1 1 calc R . .
H1E2 H -0.0694 0.7545 0.0149 0.070 Uiso 1 1 calc R . .
Cl1E Cl 0.10651(11) 0.81260(4) 0.07314(14) 0.0803(3) Uani 1 1 d . . .
Cl2E Cl 0.01271(13) 0.74679(6) 0.23190(13) 0.0959(4) Uani 1 1 d . . .

loop_
_atom_site_aniso_label
_atom_site_aniso_U_11
_atom_site_aniso_U_22
_atom_site_aniso_U_33
_atom_site_aniso_U_23
_atom_site_aniso_U_13
_atom_site_aniso_U_12
Ir1 0.02049(5) 0.01746(5) 0.01904(5) 0.00090(6) 0.00526(3) -0.00091(6)
N1A 0.0295(12) 0.0173(11) 0.0260(12) 0.0015(9) 0.0076(10) 0.0011(9)
N2A 0.0290(14) 0.0237(12) 0.0251(14) 0.0015(11) 0.0091(12) 0.0055(11)
N3A 0.0290(12) 0.0334(13) 0.0240(12) 0.0067(10) 0.0096(10) 0.0079(10)
N4A 0.0425(14) 0.0358(14) 0.0402(14) 0.0009(12) 0.0223(12) 0.0039(12)
N5A 0.0322(14) 0.0448(15) 0.0333(14) -0.0074(11) 0.0156(12) -0.0056(11)
N6A 0.0326(15) 0.0605(19) 0.0543(18) -0.0174(14) 0.0105(13) 0.0001(13)
C1A 0.0194(12) 0.0263(14) 0.0193(13) -0.0030(10) 0.0020(11) -0.0049(11)
C2A 0.0406(17) 0.0269(15) 0.0336(16) -0.0010(12) 0.0123(14) 0.0112(13)
C3A 0.0414(17) 0.0244(14) 0.0313(16) 0.0031(12) 0.0098(14) 0.0090(12)
C4A 0.0335(16) 0.0231(14) 0.0331(15) 0.0038(12) 0.0149(13) 0.0012(12)
C5A 0.0400(17) 0.0263(15) 0.0353(16) 0.0058(12) 0.0178(14) 0.0017(12)
C6A 0.0285(16) 0.052(2) 0.0467(19) 0.0142(16) 0.0098(15) 0.0081(14)
C7A 0.044(2) 0.054(2) 0.045(2) 0.0094(16) 0.0020(16) -0.0084(16)
C8A 0.0642(18) 0.034(2) 0.0275(13) 0.0022(16) 0.0195(13) -0.0005(19)
C10A 0.0279(14) 0.0338(15) 0.0359(16) 0.0028(12) 0.0141(13) 0.0017(12)
C11A 0.0383(17) 0.0484(18) 0.0317(16) 0.0043(14) 0.0175(14) 0.0019(14)
C12A 0.052(2) 0.064(3) 0.067(3) -0.021(2) 0.018(2) 0.0127(19)
C13A 0.097(3) 0.051(2) 0.086(3) -0.026(2) 0.058(3) -0.009(2)
C14A 0.063(2) 0.055(2) 0.061(2) -0.0246(18) 0.040(2) -0.0213(18)
N1B 0.0212(11) 0.0281(10) 0.0208(11) -0.0016(8) 0.0071(9) -0.0008(8)
N2B 0.0195(11) 0.0268(12) 0.0248(12) 0.0002(9) 0.0044(9) -0.0002(9)
N3B 0.0415(14) 0.0302(13) 0.0293(13) -0.0007(10) 0.0167(11) -0.0008(11)
N4B 0.0462(17) 0.0566(17) 0.0408(15) -0.0120(13) 0.0215(14) -0.0180(14)
C1B 0.0171(12) 0.0179(11) 0.0265(14) 0.0045(10) 0.0093(11) 0.0028(10)
C2B 0.0205(13) 0.0344(15) 0.0322(15) -0.0046(12) 0.0055(12) -0.0051(12)
C3B 0.0252(14) 0.0386(16) 0.0234(14) -0.0058(12) 0.0044(12) -0.0006(12)
C4B 0.0257(11) 0.0303(12) 0.0249(11) -0.001(2) 0.0114(9) 0.001(2)
C5B 0.0286(15) 0.0336(15) 0.0227(14) 0.0008(11) 0.0090(12) 0.0006(12)
C6B 0.068(2) 0.0395(19) 0.079(3) -0.0245(18) 0.051(2) -0.0259(17)
C7B 0.092(3) 0.039(2) 0.079(3) 0.0093(18) 0.066(3) 0.0024(19)
C8B 0.072(2) 0.0429(18) 0.0428(19) 0.0127(15) 0.0343(19) 0.0102(17)
C10B 0.0319(15) 0.0324(15) 0.0253(14) 0.0011(11) 0.0127(12) -0.0065(12)
C11B 0.0319(19) 0.059(3) 0.035(2) -0.0147(19) 0.0179(19) -0.0171(19)
N5B 0.0332(15) 0.0671(19) 0.0398(16) -0.0082(13) 0.0165(13) 0.0113(13)
N6B 0.064(3) 0.070(3) 0.040(3) 0.000(2) 0.001(3) 0.017(3)
C12B 0.066(5) 0.052(4) 0.039(4) 0.007(3) 0.035(3) 0.015(4)
C13B 0.066(5) 0.047(3) 0.062(5) 0.001(3) 0.032(4) 0.025(3)
C14B 0.072(4) 0.060(3) 0.046(3) 0.013(3) 0.021(3) 0.023(3)
N6B' 0.054(5) 0.128(6) 0.085(5) 0.023(5) 0.021(4) 0.027(5)
C12' 0.053(8) 0.042(6) 0.047(7) 0.017(5) 0.032(6) 0.017(5)
C13' 0.076(9) 0.079(9) 0.081(8) 0.030(7) 0.053(6) 0.038(7)
C14' 0.074(7) 0.113(6) 0.080(7) 0.052(6) 0.044(5) 0.039(6)
C1C 0.0293(15) 0.0244(15) 0.0364(17) -0.0041(12) 0.0013(13) -0.0055(12)
C2C 0.0406(17) 0.0207(14) 0.0258(15) 0.0005(11) -0.0018(13) -0.0069(12)
C3C 0.068(2) 0.0298(16) 0.0208(15) -0.0014(12) 0.0072(15) 0.0002(15)
C4C 0.072(2) 0.0303(17) 0.0352(17) -0.0053(13) 0.0258(17) 0.0084(16)
C5C 0.0330(16) 0.0205(13) 0.0289(15) -0.0041(11) 0.0096(12) 0.0015(11)
C6C 0.0365(16) 0.0192(13) 0.0247(14) -0.0023(11) 0.0033(13) -0.0008(12)
C7C 0.0496(18) 0.0203(14) 0.0374(17) 0.0049(12) 0.0123(15) -0.0094(13)
C8C 0.040(2) 0.0387(19) 0.045(2) -0.0006(16) 0.0115(17) -0.0171(16)
B1D 0.0254(17) 0.0246(16) 0.0358(17) -0.0059(13) 0.0141(14) -0.0022(13)
C11D 0.0252(14) 0.0255(14) 0.0231(14) -0.0039(11) 0.0098(12) -0.0004(11)
C12D 0.0260(14) 0.0337(16) 0.0256(14) -0.0019(12) 0.0052(12) 0.0001(12)
C13D 0.0364(17) 0.0393(17) 0.0252(15) 0.0060(13) 0.0075(13) 0.0175(14)
C14D 0.0566(17) 0.028(2) 0.0224(12) 0.0040(11) 0.0121(12) 0.0068(14)
C15D 0.0453(18) 0.0287(15) 0.0327(16) -0.0036(12) 0.0190(14) -0.0072(13)
C16D 0.0298(15) 0.0288(15) 0.0400(16) -0.0042(12) 0.0159(13) 0.0013(12)
C21D 0.0334(16) 0.0208(14) 0.0328(16) -0.0040(11) 0.0140(13) -0.0057(11)
C22D 0.0421(18) 0.0432(18) 0.0423(18) -0.0058(14) 0.0143(15) 0.0041(14)
C23D 0.075(3) 0.058(2) 0.0286(18) -0.0037(15) 0.0173(18) -0.0021(19)
C24D 0.088(3) 0.0342(18) 0.062(2) -0.0074(16) 0.054(2) 0.0000(18)
C25D 0.061(2) 0.0328(17) 0.057(2) 0.0039(15) 0.0418(19) 0.0090(15)
C26D 0.0396(17) 0.0260(15) 0.0383(16) 0.0051(12) 0.0216(14) 0.0036(13)
C31D 0.0254(15) 0.0265(15) 0.0432(17) 0.0011(12) 0.0109(13) 0.0001(11)
C32D 0.048(2) 0.0405(18) 0.063(2) -0.0177(16) 0.0263(18) -0.0125(15)
C33D 0.055(2) 0.043(2) 0.075(3) -0.0170(19) 0.016(2) -0.0184(17)
C34D 0.0295(18) 0.043(2) 0.073(3) 0.0144(19) 0.0129(18) -0.0085(16)
C35D 0.0298(17) 0.048(2) 0.058(2) 0.0230(17) 0.0190(16) 0.0087(15)
C36D 0.0348(17) 0.0303(16) 0.0406(17) 0.0049(13) 0.0155(14) 0.0019(13)
C41D 0.0216(14) 0.0298(15) 0.0375(16) -0.0015(12) 0.0173(12) -0.0027(11)
C42D 0.0438(18) 0.0293(15) 0.0430(18) 0.0039(13) 0.0253(15) -0.0019(13)
C43D 0.056(2) 0.0396(19) 0.051(2) 0.0209(16) 0.0284(18) 0.0048(16)
C44D 0.0403(19) 0.072(2) 0.0367(19) 0.0148(17) 0.0164(16) -0.0023(17)
C45D 0.0405(19) 0.061(2) 0.0368(18) -0.0073(16) 0.0183(15) -0.0063(17)
C46D 0.0318(16) 0.0377(17) 0.0366(16) -0.0056(13) 0.0128(13) 0.0010(13)
C1E 0.049(2) 0.047(2) 0.076(3) -0.0222(19) 0.021(2) -0.0033(17)
Cl1E 0.0637(6) 0.0516(6) 0.1236(10) -0.0063(6) 0.0345(7) -0.0016(5)
Cl2E 0.0934(9) 0.1100(10) 0.0760(8) -0.0015(7) 0.0241(7) -0.0069(8)

loop_
_atom_type_symbol
_atom_type_description
_atom_type_scat_dispersion_real
_atom_type_scat_dispersion_imag
_atom_type_scat_source
C C 0.0033 0.0016 'International Tables Vol C Tables 4.2.6.8 and 6.1.1.4'
H H 0.0000 0.0000 'International Tables Vol C Tables 4.2.6.8 and 6.1.1.4'
B B 0.0013 0.0007 'International Tables Vol C Tables 4.2.6.8 and 6.1.1.4'
N N 0.0061 0.0033 'International Tables Vol C Tables 4.2.6.8 and 6.1.1.4'
Ir Ir -1.4442 7.9887 'International Tables Vol C Tables 4.2.6.8 and 6.1.1.4'
Cl Cl 0.1484 0.1585 'International Tables Vol C Tables 4.2.6.8 and 6.1.1.4'

loop_
_geom_angle_atom_site_label_1
_geom_angle_atom_site_label_2
_geom_angle_atom_site_label_3
_geom_angle
C1B Ir1 C1A 93.79(10)
C1B Ir1 C1C 158.97(11)
C1A Ir1 C1C 88.22(10)
C1B Ir1 C5C 88.88(10)
C1A Ir1 C5C 160.40(10)
C1C Ir1 C5C 96.22(11)
C1B Ir1 C6C 92.31(10)
C1A Ir1 C6C 161.75(11)
C1C Ir1 C6C 80.06(10)
C5C Ir1 C6C 36.80(10)
C1B Ir1 C2C 163.09(11)
C1A Ir1 C2C 91.78(10)
C1C Ir1 C2C 37.10(11)
C5C Ir1 C2C 80.68(11)
C6C Ir1 C2C 87.28(10)
C1A N1A C3A 111.2(2)
C1A N1A C4A 125.5(2)
C3A N1A C4A 123.1(2)
C1A N2A C2A 111.3(2)
C1A N2A C10A 124.3(2)
C2A N2A C10A 124.4(2)
C6A N3A N4A 111.6(2)
C6A N3A C5A 129.5(2)
N4A N3A C5A 118.9(2)
C8A N4A N3A 103.9(2)
C14A N5A N6A 112.7(3)
C14A N5A C11A 128.0(3)
N6A N5A C11A 119.2(2)
C12A N6A N5A 103.6(3)
N1A C1A N2A 104.2(2)
N1A C1A Ir1 129.55(19)
N2A C1A Ir1 126.09(19)
C3A C2A N2A 106.6(2)
C3A C2A H2A 126.7
N2A C2A H2A 126.7
C2A C3A N1A 106.8(2)
C2A C3A H3A 126.6
N1A C3A H3A 126.6
N1A C4A C5A 113.6(2)
N1A C4A H4A1 108.9
C5A C4A H4A1 108.9
N1A C4A H4A2 108.9
C5A C4A H4A2 108.9
H4A1 C4A H4A2 107.7
N3A C5A C4A 113.7(2)
N3A C5A H5A1 108.8
C4A C5A H5A1 108.8
N3A C5A H5A2 108.8
C4A C5A H5A2 108.8
H5A1 C5A H5A2 107.7
N3A C6A C7A 107.2(3)
N3A C6A H6A 126.4
C7A C6A H6A 126.4
C6A C7A C8A 104.9(3)
C6A C7A H7A 127.6
C8A C7A H7A 127.6
N4A C8A C7A 112.4(3)
N4A C8A H8A 123.8
C7A C8A H8A 123.8
N2A C10A C11A 114.8(2)
N2A C10A H10A 108.6
C11A C10A H10A 108.6
N2A C10A H10B 108.6
C11A C10A H10B 108.6
H10A C10A H10B 107.5
N5A C11A C10A 114.7(2)
N5A C11A H11A 108.6
C10A C11A H11A 108.6
N5A C11A H11B 108.6
C10A C11A H11B 108.6
H11A C11A H11B 107.6
N6A C12A C13A 112.8(3)
N6A C12A H12A 123.6
C13A C12A H12A 123.6
C14A C13A C12A 103.6(3)
C14A C13A H13A 128.2
C12A C13A H13A 128.2
N5A C14A C13A 107.3(3)
N5A C14A H14A 126.3
C13A C14A H14A 126.3
C1B N1B C3B 111.6(2)
C1B N1B C4B 124.4(2)
C3B N1B C4B 123.7(2)
C1B N2B C2B 111.7(2)
C1B N2B C10B 123.3(2)
C2B N2B C10B 124.9(2)
C8B N3B N4B 112.2(3)
C8B N3B C5B 127.9(3)
N4B N3B C5B 119.6(2)
C6B N4B N3B 103.7(3)
N1B C1B N2B 103.1(2)
N1B C1B Ir1 127.63(17)
N2B C1B Ir1 129.30(18)
C3B C2B N2B 106.6(2)
C3B C2B H2B 126.7
N2B C2B H2B 126.7
C2B C3B N1B 107.0(2)
C2B C3B H3B 126.5
N1B C3B H3B 126.5
N1B C4B C5B 111.3(2)
N1B C4B H4B1 109.4
C5B C4B H4B1 109.4
N1B C4B H4B2 109.4
C5B C4B H4B2 109.4
H4B1 C4B H4B2 108.0
N3B C5B C4B 109.8(2)
N3B C5B H5B1 109.7
C4B C5B H5B1 109.7
N3B C5B H5B2 109.7
C4B C5B H5B2 109.7
H5B1 C5B H5B2 108.2
N4B C6B C7B 112.6(3)
N4B C6B H6B 123.7
C7B C6B H6B 123.7
C8B C7B C6B 104.1(3)
C8B C7B H7B 127.9
C6B C7B H7B 127.9
N3B C8B C7B 107.3(3)
N3B C8B H8B 126.3
C7B C8B H8B 126.3
N2B C10B C11B 112.4(2)
N2B C10B H10C 109.1
C11B C10B H10C 109.1
N2B C10B H10D 109.1
C11B C10B H10D 109.1
H10C C10B H10D 107.9
N5B C11B C10B 113.3(3)
N5B C11B H11C 108.9
C10B C11B H11C 108.9
N5B C11B H11D 108.9
C10B C11B H11D 108.9
H11C C11B H11D 107.7
C12B N5B C12' 25.3(5)
C12B N5B N6B' 102.4(7)
C12' N5B N6B' 125.5(8)
C12B N5B N6B 105.2(5)
C12' N5B N6B 117.2(7)
N6B' N5B N6B 34.5(4)
C12B N5B C11B 132.4(5)
C12' N5B C11B 114.8(6)
N6B' N5B C11B 118.3(6)
N6B N5B C11B 122.3(3)
C12B N5B C14' 61.4(6)
C12' N5B C14' 82.0(7)
N6B' N5B C14' 44.0(5)
N6B N5B C14' 47.4(5)
C11B N5B C14' 162.0(5)
C14B N6B N5B 107.9(5)
N5B C12B C13B 111.0(7)
N5B C12B H12B 124.5
C13B C12B H12B 124.5
C14B C13B C12B 105.9(7)
C14B C13B H13B 127.0
C12B C13B H13B 127.0
N6B C14B C13B 109.5(7)
N6B C14B H14B 125.2
C13B C14B H14B 125.2
N5B N6B' C14' 92.9(9)
N5B C12' C13' 96.9(10)
N5B C12' H12' 131.6
C13' C12' H12' 131.6
C12' C13' C14' 108.5(12)
C12' C13' H13' 125.7
C14' C13' H13' 125.7
N6B' C14' C13' 115.3(12)
N6B' C14' N5B 43.1(5)
C13' C14' N5B 72.2(9)
N6B' C14' H14' 122.4
C13' C14' H14' 122.4
N5B C14' H14' 165.2
C2C C1C C8C 125.2(3)
C2C C1C Ir1 72.06(16)
C8C C1C Ir1 109.9(2)
C2C C1C H1C 117.4
C8C C1C H1C 117.4
Ir1 C1C H1C 88.0
C1C C2C C3C 123.2(3)
C1C C2C Ir1 70.84(16)
C3C C2C Ir1 111.85(18)
C1C C2C H2C 118.4
C3C C2C H2C 118.4
Ir1 C2C H2C 87.3
C2C C3C C4C 112.8(2)
C2C C3C H3C1 109.0
C4C C3C H3C1 109.0
C2C C3C H3C2 109.0
C4C C3C H3C2 109.0
H3C1 C3C H3C2 107.8
C5C C4C C3C 113.9(2)
C5C C4C H4C1 108.8
C3C C4C H4C1 108.8
C5C C4C H4C2 108.8
C3C C4C H4C2 108.8
H4C1 C4C H4C2 107.7
C6C C5C C4C 124.6(3)
C6C C5C Ir1 71.92(15)
C4C C5C Ir1 108.15(18)
C6C C5C H5C 117.7
C4C C5C H5C 117.7
Ir1 C5C H5C 89.9
C5C C6C C7C 125.8(3)
C5C C6C Ir1 71.28(15)
C7C C6C Ir1 113.18(18)
C5C C6C H6C 117.1
C7C C6C H6C 117.1
Ir1 C6C H6C 85.4
C6C C7C C8C 113.0(2)
C6C C7C H7C1 109.0
C8C C7C H7C1 109.0
C6C C7C H7C2 109.0
C8C C7C H7C2 109.0
H7C1 C7C H7C2 107.8
C1C C8C C7C 113.4(3)
C1C C8C H8C1 108.9
C7C C8C H8C1 108.9
C1C C8C H8C2 108.9
C7C C8C H8C2 108.9
H8C1 C8C H8C2 107.7
C11D B1D C21D 106.2(2)
C11D B1D C41D 110.9(2)
C21D B1D C41D 113.3(2)
C11D B1D C31D 111.1(2)
C21D B1D C31D 111.0(2)
C41D B1D C31D 104.4(2)
C16D C11D C12D 114.8(2)
C16D C11D B1D 120.1(2)
C12D C11D B1D 125.1(2)
C13D C12D C11D 122.4(3)
C13D C12D H12D 118.8
C11D C12D H12D 118.8
C14D C13D C12D 120.5(3)
C14D C13D H13D 119.7
C12D C13D H13D 119.7
C13D C14D C15D 118.9(3)
C13D C14D H14D 120.5
C15D C14D H14D 120.5
C16D C15D C14D 120.2(3)
C16D C15D H15D 119.9
C14D C15D H15D 119.9
C15D C16D C11D 123.2(3)
C15D C16D H16D 118.4
C11D C16D H16D 118.4
C22D C21D C26D 114.5(3)
C22D C21D B1D 120.6(3)
C26D C21D B1D 124.8(2)
C21D C22D C23D 123.4(3)
C21D C22D H22D 118.3
C23D C22D H22D 118.3
C24D C23D C22D 119.6(3)
C24D C23D H23D 120.2
C22D C23D H23D 120.2
C25D C24D C23D 118.6(3)
C25D C24D H24D 120.7
C23D C24D H24D 120.7
C24D C25D C26D 121.7(3)
C24D C25D H25D 119.1
C26D C25D H25D 119.1
C25D C26D C21D 122.0(3)
C25D C26D H26D 119.0
C21D C26D H26D 119.0
C32D C31D C36D 115.5(3)
C32D C31D B1D 124.4(3)
C36D C31D B1D 120.0(2)
C31D C32D C33D 122.3(3)
C31D C32D H32D 118.9
C33D C32D H32D 118.9
C34D C33D C32D 120.9(3)
C34D C33D H33D 119.6
C32D C33D H33D 119.6
C33D C34D C35D 119.1(3)
C33D C34D H34D 120.5
C35D C34D H34D 120.5
C34D C35D C36D 119.2(3)
C34D C35D H35D 120.4
C36D C35D H35D 120.4
C31D C36D C35D 123.1(3)
C31D C36D H36D 118.5
C35D C36D H36D 118.5
C46D C41D C42D 114.2(3)
C46D C41D B1D 123.6(2)
C42D C41D B1D 121.7(2)
C43D C42D C41D 123.1(3)
C43D C42D H42D 118.4
C41D C42D H42D 118.4
C42D C43D C44D 120.4(3)
C42D C43D H43D 119.8
C44D C43D H43D 119.8
C45D C44D C43D 118.8(3)
C45D C44D H44D 120.6
C43D C44D H44D 120.6
C44D C45D C46D 119.6(3)
C44D C45D H45D 120.2
C46D C45D H45D 120.2
C45D C46D C41D 123.8(3)
C45D C46D H46D 118.1
C41D C46D H46D 118.1
Cl1E C1E Cl2E 111.2(2)
Cl1E C1E H1E1 109.4
Cl2E C1E H1E1 109.4
Cl1E C1E H1E2 109.4
Cl2E C1E H1E2 109.4
H1E1 C1E H1E2 108.0

loop_
_geom_bond_atom_site_label_1
_geom_bond_atom_site_label_2
_geom_bond_distance
Ir1 C1B 2.041(2)
Ir1 C1A 2.052(3)
Ir1 C1C 2.185(3)
Ir1 C5C 2.185(3)
Ir1 C6C 2.193(3)
Ir1 C2C 2.200(3)
N1A C1A 1.359(3)
N1A C3A 1.386(3)
N1A C4A 1.469(3)
N2A C1A 1.362(3)
N2A C2A 1.385(4)
N2A C10A 1.462(4)
N3A C6A 1.341(4)
N3A N4A 1.360(3)
N3A C5A 1.451(4)
N4A C8A 1.315(4)
N5A C14A 1.325(4)
N5A N6A 1.338(3)
N5A C11A 1.450(4)
N6A C12A 1.323(4)
C2A C3A 1.351(4)
C2A H2A 0.9500
C3A H3A 0.9500
C4A C5A 1.515(4)
C4A H4A1 0.9900
C4A H4A2 0.9900
C5A H5A1 0.9900
C5A H5A2 0.9900
C6A C7A 1.355(5)
C6A H6A 0.9500
C7A C8A 1.383(4)
C7A H7A 0.9500
C8A H8A 0.9500
C10A C11A 1.501(4)
C10A H10A 0.9900
C10A H10B 0.9900
C11A H11A 0.9900
C11A H11B 0.9900
C12A C13A 1.378(6)
C12A H12A 0.9500
C13A C14A 1.371(5)
C13A H13A 0.9500
C14A H14A 0.9500
N1B C1B 1.363(3)
N1B C3B 1.382(3)
N1B C4B 1.456(3)
N2B C1B 1.371(3)
N2B C2B 1.381(3)
N2B C10B 1.461(3)
N3B C8B 1.340(4)
N3B N4B 1.346(3)
N3B C5B 1.452(3)
N4B C6B 1.331(4)
C2B C3B 1.342(4)
C2B H2B 0.9500
C3B H3B 0.9500
C4B C5B 1.524(4)
C4B H4B1 0.9900
C4B H4B2 0.9900
C5B H5B1 0.9900
C5B H5B2 0.9900
C6B C7B 1.383(5)
C6B H6B 0.9500
C7B C8B 1.368(5)
C7B H7B 0.9500
C8B H8B 0.9500
C10B C11B 1.534(4)
C10B H10C 0.9900
C10B H10D 0.9900
C11B N5B 1.453(5)
C11B H11C 0.9900
C11B H11D 0.9900
N5B C12B 1.341(7)
N5B C12' 1.343(8)
N5B N6B' 1.348(8)
N5B N6B 1.409(6)
N5B C14' 1.969(14)
N6B C14B 1.345(7)
C12B C13B 1.368(9)
C12B H12B 0.9500
C13B C14B 1.355(9)
C13B H13B 0.9500
C14B H14B 0.9500
N6B' C14' 1.369(10)
C12' C13' 1.366(10)
C12' H12' 0.9500
C13' C14' 1.372(11)
C13' H13' 0.9500
C14' H14' 0.9500
C1C C2C 1.395(4)
C1C C8C 1.509(4)
C1C H1C 0.9500
C2C C3C 1.512(4)
C2C H2C 0.9500
C3C C4C 1.512(4)
C3C H3C1 0.9900
C3C H3C2 0.9900
C4C C5C 1.506(4)
C4C H4C1 0.9900
C4C H4C2 0.9900
C5C C6C 1.382(4)
C5C H5C 0.9500
C6C C7C 1.511(4)
C6C H6C 0.9500
C7C C8C 1.527(5)
C7C H7C1 0.9900
C7C H7C2 0.9900
C8C H8C1 0.9900
C8C H8C2 0.9900
B1D C11D 1.638(4)
B1D C21D 1.646(4)
B1D C41D 1.646(4)
B1D C31D 1.654(4)
C11D C16D 1.402(4)
C11D C12D 1.403(3)
C12D C13D 1.392(4)
C12D H12D 0.9500
C13D C14D 1.370(4)
C13D H13D 0.9500
C14D C15D 1.383(4)
C14D H14D 0.9500
C15D C16D 1.377(4)
C15D H15D 0.9500
C16D H16D 0.9500
C21D C22D 1.389(4)
C21D C26D 1.401(4)
C22D C23D 1.393(4)
C22D H22D 0.9500
C23D C24D 1.380(5)
C23D H23D 0.9500
C24D C25D 1.352(5)
C24D H24D 0.9500
C25D C26D 1.385(4)
C25D H25D 0.9500
C26D H26D 0.9500
C31D C32D 1.386(4)
C31D C36D 1.392(4)
C32D C33D 1.399(5)
C32D H32D 0.9500
C33D C34D 1.364(5)
C33D H33D 0.9500
C34D C35D 1.389(5)
C34D H34D 0.9500
C35D C36D 1.401(4)
C35D H35D 0.9500
C36D H36D 0.9500
C41D C46D 1.395(4)
C41D C42D 1.401(4)
C42D C43D 1.375(4)
C42D H42D 0.9500
C43D C44D 1.385(5)
C43D H43D 0.9500
C44D C45D 1.376(5)
C44D H44D 0.9500
C45D C46D 1.385(4)
C45D H45D 0.9500
C46D H46D 0.9500
C1E Cl1E 1.743(4)
C1E Cl2E 1.756(4)
C1E H1E1 0.9900
C1E H1E2 0.9900

loop_
_geom_torsion_atom_site_label_1
_geom_torsion_atom_site_label_2
_geom_torsion_atom_site_label_3
_geom_torsion_atom_site_label_4
_geom_torsion
C6A N3A N4A C8A 0.1(3)
C5A N3A N4A C8A -178.3(2)
C14A N5A N6A C12A 0.3(4)
C11A N5A N6A C12A 177.1(3)
C3A N1A C1A N2A 1.1(3)
C4A N1A C1A N2A 176.3(2)
C3A N1A C1A Ir1 175.98(19)
C4A N1A C1A Ir1 -8.8(4)
C2A N2A C1A N1A -0.3(3)
C10A N2A C1A N1A 177.1(2)
C2A N2A C1A Ir1 -175.40(19)
C10A N2A C1A Ir1 2.0(4)
C1B Ir1 C1A N1A 93.2(2)
C1C Ir1 C1A N1A -107.7(2)
C5C Ir1 C1A N1A -4.1(4)
C6C Ir1 C1A N1A -157.5(3)
C2C Ir1 C1A N1A -70.8(2)
C1B Ir1 C1A N2A -92.9(2)
C1C Ir1 C1A N2A 66.1(2)
C5C Ir1 C1A N2A 169.8(3)
C6C Ir1 C1A N2A 16.3(5)
C2C Ir1 C1A N2A 103.1(2)
C1A N2A C2A C3A -0.6(3)
C10A N2A C2A C3A -178.0(3)
N2A C2A C3A N1A 1.3(3)
C1A N1A C3A C2A -1.5(3)
C4A N1A C3A C2A -176.9(2)
C1A N1A C4A C5A 131.4(3)
C3A N1A C4A C5A -53.9(3)
C6A N3A C5A C4A 113.6(3)
N4A N3A C5A C4A -68.3(3)
N1A C4A C5A N3A -83.7(3)
N4A N3A C6A C7A 0.4(3)
C5A N3A C6A C7A 178.6(3)
N3A C6A C7A C8A -0.7(4)
N3A N4A C8A C7A -0.6(3)
C6A C7A C8A N4A 0.8(4)
C1A N2A C10A C11A 116.0(3)
C2A N2A C10A C11A -67.0(4)
C14A N5A C11A C10A -128.1(3)
N6A N5A C11A C10A 55.6(4)
N2A C10A C11A N5A 73.0(3)
N5A N6A C12A C13A 0.2(5)
N6A C12A C13A C14A -0.6(5)
N6A N5A C14A C13A -0.7(4)
C11A N5A C14A C13A -177.2(3)
C12A C13A C14A N5A 0.7(4)
C8B N3B N4B C6B -0.2(3)
C5B N3B N4B C6B 174.4(2)
C3B N1B C1B N2B -0.2(3)
C4B N1B C1B N2B -174.7(2)
C3B N1B C1B Ir1 179.81(18)
C4B N1B C1B Ir1 5.3(4)
C2B N2B C1B N1B -0.6(3)
C10B N2B C1B N1B 175.2(2)
C2B N2B C1B Ir1 179.38(18)
C10B N2B C1B Ir1 -4.9(3)
C1A Ir1 C1B N1B 94.3(2)
C1C Ir1 C1B N1B -0.6(4)
C5C Ir1 C1B N1B -105.2(2)
C6C Ir1 C1B N1B -68.5(2)
C2C Ir1 C1B N1B -156.8(3)
C1A Ir1 C1B N2B -85.7(2)
C1C Ir1 C1B N2B 179.4(2)
C5C Ir1 C1B N2B 74.9(2)
C6C Ir1 C1B N2B 111.5(2)
C2C Ir1 C1B N2B 23.3(5)
C1B N2B C2B C3B 1.2(3)
C10B N2B C2B C3B -174.5(2)
N2B C2B C3B N1B -1.3(3)
C1B N1B C3B C2B 1.0(3)
C4B N1B C3B C2B 175.5(3)
C1B N1B C4B C5B 107.7(2)
C3B N1B C4B C5B -66.1(3)
C8B N3B C5B C4B -135.8(3)
N4B N3B C5B C4B 50.5(3)
N1B C4B C5B N3B -165.0(2)
N3B N4B C6B C7B 0.4(4)
N4B C6B C7B C8B -0.4(4)
N4B N3B C8B C7B 0.0(4)
C5B N3B C8B C7B -174.1(3)
C6B C7B C8B N3B 0.2(4)
C1B N2B C10B C11B -132.1(3)
C2B N2B C10B C11B 43.1(4)
N2B C10B C11B N5B 60.5(4)
C10B C11B N5B C12B 102.3(7)
C10B C11B N5B C12' 80.2(8)
C10B C11B N5B N6B' -112.3(6)
C10B C11B N5B N6B -72.4(5)
C10B C11B N5B C14' -122.3(15)
C12B N5B N6B C14B 3.0(8)
C12' N5B N6B C14B 26.8(10)
N6B' N5B N6B C14B -87.0(13)
C11B N5B N6B C14B 178.9(5)
C14' N5B N6B C14B -19.9(7)
C12' N5B C12B C13B -129(3)
N6B' N5B C12B C13B 29.0(10)
N6B N5B C12B C13B -6.4(9)
C11B N5B C12B C13B 178.2(6)
C14' N5B C12B C13B 12.6(7)
N5B C12B C13B C14B 7.4(11)
N5B N6B C14B C13B 1.6(10)
C12B C13B C14B N6B -5.4(11)
C12B N5B N6B' C14' -21.0(10)
C12' N5B N6B' C14' -9.6(14)
N6B N5B N6B' C14' 77.8(13)
C11B N5B N6B' C14' -175.6(7)
C12B N5B C12' C13' 38(2)
N6B' N5B C12' C13' 11.0(14)
N6B N5B C12' C13' -28.5(12)
C11B N5B C12' C13' 177.4(9)
C14' N5B C12' C13' 4.3(10)
N5B C12' C13' C14' -6.4(15)
N5B N6B' C14' C13' 3.6(16)
C12' C13' C14' N6B' 2(2)
C12' C13' C14' N5B 4.6(11)
C12B N5B C14' N6B' 156.5(11)
C12' N5B C14' N6B' 172.1(11)
N6B N5B C14' N6B' -48.7(8)
C11B N5B C14' N6B' 13(2)
C12B N5B C14' C13' -20.1(12)
C12' N5B C14' C13' -4.5(11)
N6B' N5B C14' C13' -176.6(15)
N6B N5B C14' C13' 134.7(14)
C11B N5B C14' C13' -163.9(15)
C1B Ir1 C1C C2C -168.8(2)
C1A Ir1 C1C C2C 95.32(17)
C5C Ir1 C1C C2C -65.54(17)
C6C Ir1 C1C C2C -98.74(17)
C1B Ir1 C1C C8C -46.9(4)
C1A Ir1 C1C C8C -142.8(2)
C5C Ir1 C1C C8C 56.3(2)
C6C Ir1 C1C C8C 23.1(2)
C2C Ir1 C1C C8C 121.8(3)
C8C C1C C2C C3C 2.0(4)
Ir1 C1C C2C C3C 104.1(3)
C8C C1C C2C Ir1 -102.1(3)
C1B Ir1 C2C C1C 166.1(3)
C1A Ir1 C2C C1C -84.68(17)
C5C Ir1 C2C C1C 113.51(18)
C6C Ir1 C2C C1C 77.08(17)
C1B Ir1 C2C C3C 47.1(4)
C1A Ir1 C2C C3C 156.3(2)
C1C Ir1 C2C C3C -119.0(3)
C5C Ir1 C2C C3C -5.5(2)
C6C Ir1 C2C C3C -41.9(2)
C1C C2C C3C C4C -94.8(3)
Ir1 C2C C3C C4C -14.0(3)
C2C C3C C4C C5C 36.0(4)
C3C C4C C5C C6C 41.0(4)
C3C C4C C5C Ir1 -39.2(3)
C1B Ir1 C5C C6C 95.36(17)
C1A Ir1 C5C C6C -166.5(3)
C1C Ir1 C5C C6C -64.19(17)
C2C Ir1 C5C C6C -97.99(18)
C1B Ir1 C5C C4C -143.2(2)
C1A Ir1 C5C C4C -45.0(4)
C1C Ir1 C5C C4C 57.3(2)
C6C Ir1 C5C C4C 121.5(3)
C2C Ir1 C5C C4C 23.5(2)
C4C C5C C6C C7C 5.6(4)
Ir1 C5C C6C C7C 105.5(3)
C4C C5C C6C Ir1 -99.9(3)
C1B Ir1 C6C C5C -85.03(17)
C1A Ir1 C6C C5C 165.5(3)
C1C Ir1 C6C C5C 114.69(18)
C2C Ir1 C6C C5C 78.05(18)
C1B Ir1 C6C C7C 153.2(2)
C1A Ir1 C6C C7C 43.7(4)
C1C Ir1 C6C C7C -7.1(2)
C5C Ir1 C6C C7C -121.8(3)
C2C Ir1 C6C C7C -43.7(2)
C5C C6C C7C C8C -93.4(3)
Ir1 C6C C7C C8C -10.4(3)
C2C C1C C8C C7C 45.5(4)
Ir1 C1C C8C C7C -36.1(3)
C6C C7C C8C C1C 30.9(4)
C21D B1D C11D C16D 59.5(3)
C41D B1D C11D C16D -63.9(3)
C31D B1D C11D C16D -179.6(2)
C21D B1D C11D C12D -120.5(3)
C41D B1D C11D C12D 116.0(3)
C31D B1D C11D C12D 0.4(4)
C16D C11D C12D C13D 1.9(4)
B1D C11D C12D C13D -178.0(3)
C11D C12D C13D C14D -1.9(4)
C12D C13D C14D C15D -0.1(4)
C13D C14D C15D C16D 1.9(4)
C14D C15D C16D C11D -1.9(4)
C12D C11D C16D C15D 0.0(4)
B1D C11D C16D C15D 179.9(3)
C11D B1D C21D C22D 57.6(3)
C41D B1D C21D C22D 179.5(2)
C31D B1D C21D C22D -63.4(3)
C11D B1D C21D C26D -122.7(3)
C41D B1D C21D C26D -0.7(4)
C31D B1D C21D C26D 116.4(3)
C26D C21D C22D C23D -2.9(4)
B1D C21D C22D C23D 176.9(3)
C21D C22D C23D C24D 1.7(5)
C22D C23D C24D C25D 0.7(5)
C23D C24D C25D C26D -1.7(5)
C24D C25D C26D C21D 0.2(5)
C22D C21D C26D C25D 2.0(4)
B1D C21D C26D C25D -177.8(3)
C11D B1D C31D C32D -119.4(3)
C21D B1D C31D C32D -1.4(4)
C41D B1D C31D C32D 121.0(3)
C11D B1D C31D C36D 63.8(3)
C21D B1D C31D C36D -178.2(2)
C41D B1D C31D C36D -55.7(3)
C36D C31D C32D C33D -0.7(5)
B1D C31D C32D C33D -177.6(3)
C31D C32D C33D C34D 0.4(6)
C32D C33D C34D C35D -0.6(6)
C33D C34D C35D C36D 1.1(5)
C32D C31D C36D C35D 1.3(4)
B1D C31D C36D C35D 178.3(3)
C34D C35D C36D C31D -1.5(4)
C11D B1D C41D C46D -13.9(3)
C21D B1D C41D C46D -133.2(3)
C31D B1D C41D C46D 105.9(3)
C11D B1D C41D C42D 175.0(2)
C21D B1D C41D C42D 55.7(3)
C31D B1D C41D C42D -65.2(3)
C46D C41D C42D C43D 0.6(4)
B1D C41D C42D C43D 172.4(3)
C41D C42D C43D C44D -0.8(5)
C42D C43D C44D C45D 0.0(5)
C43D C44D C45D C46D 1.0(5)
C44D C45D C46D C41D -1.2(5)
C42D C41D C46D C45D 0.5(4)
B1D C41D C46D C45D -171.2(3)
